data_7101672
loop_
_publ_author_name
'Ritchie, Chris'
'Burkholder, Eric M'
'Long, De-Liang'
'Adam, David'
'K\"ogerler, Paul'
'Cronin, Leroy'

_publ_section_title
;
 Exploiting the multifunctionality of organocations in the assembly of
 hybrid polyoxometalate clusters and networks.
;
_journal_issue 5
_journal_name_full 'Chemical communications (Cambridge, England)'
_journal_page_first 468
_journal_page_last 470
_journal_paper_doi 10.1039/b612741j
_journal_year 2007
_chemical_formula_sum 'C48 H155 Mn2 N12 Na2 O112 P3 W22'
_chemical_formula_weight 6986.31
_chemical_name_systematic
;
?
;
_space_group_IT_number 12
_symmetry_cell_setting monoclinic
_symmetry_space_group_name_Hall '-C 2y'
_symmetry_space_group_name_H-M 'C 1 2/m 1'
_atom_sites_solution_hydrogens geom
_atom_sites_solution_primary direct
_atom_sites_solution_secondary difmap
_audit_creation_method SHELXL-97
_cell_angle_alpha 90.00
_cell_angle_beta 93.382(6)
_cell_angle_gamma 90.00
_cell_formula_units_Z 4
_cell_length_a 12.218(2)
_cell_length_b 55.659(10)
_cell_length_c 23.647(4)
_cell_measurement_temperature 100(2)
_cell_volume 16053(5)
_computing_cell_refinement 'Bruker Smart'
_computing_data_collection 'Bruker Smart'
_computing_data_reduction 'Bruker Saint'
_computing_molecular_graphics 'Ortep-3 for Windows (Farrugia, 1997)'
_computing_publication_material 'WinGX publication routines (Farrugia, 1999)'
_computing_structure_refinement 'SHELXL-97 (Sheldrick, 1997)'
_computing_structure_solution 'SHELXL-97 (Sheldrick, 1997)'
_diffrn_ambient_temperature 100(2)
_diffrn_measured_fraction_theta_full 0.994
_diffrn_measured_fraction_theta_max 0.994
_diffrn_measurement_device_type 'Bruker Apex II CCD'
_diffrn_measurement_method '\w & \p scans'
_diffrn_radiation_monochromator graphite
_diffrn_radiation_source 'fine-focus sealed tube'
_diffrn_radiation_type MoK\a
_diffrn_radiation_wavelength 0.71073
_diffrn_reflns_av_R_equivalents 0.0880
_diffrn_reflns_av_sigmaI/netI 0.0542
_diffrn_reflns_limit_h_max 10
_diffrn_reflns_limit_h_min -14
_diffrn_reflns_limit_k_max 64
_diffrn_reflns_limit_k_min -65
_diffrn_reflns_limit_l_max 27
_diffrn_reflns_limit_l_min -27
_diffrn_reflns_number 124567
_diffrn_reflns_theta_full 24.81
_diffrn_reflns_theta_max 24.81
_diffrn_reflns_theta_min 1.70
_diffrn_standards_decay_% 0
_exptl_absorpt_coefficient_mu 15.978
_exptl_absorpt_correction_T_max 0.3613
_exptl_absorpt_correction_T_min 0.0605
_exptl_absorpt_correction_type empirical
_exptl_absorpt_process_details SADABS
_exptl_crystal_colour orange
_exptl_crystal_density_diffrn 2.891
_exptl_crystal_density_meas ?
_exptl_crystal_density_method 'not measured'
_exptl_crystal_description block
_exptl_crystal_F_000 12672
_exptl_crystal_size_max 0.40
_exptl_crystal_size_mid 0.20
_exptl_crystal_size_min 0.08
_refine_diff_density_max 3.98
_refine_diff_density_min -1.69
_refine_diff_density_rms 0.35
_refine_ls_extinction_coef none
_refine_ls_extinction_method none
_refine_ls_goodness_of_fit_ref 1.095
_refine_ls_hydrogen_treatment riding
_refine_ls_matrix_type full
_refine_ls_number_parameters 884
_refine_ls_number_reflns 13937
_refine_ls_number_restraints 12
_refine_ls_restrained_S_all 1.095
_refine_ls_R_factor_all 0.0993
_refine_ls_R_factor_gt 0.0713
_refine_ls_shift/su_max 0.001
_refine_ls_shift/su_mean 0.000
_refine_ls_structure_factor_coef Fsqd
_refine_ls_weighting_details 'calc w=1/[\s^2^(Fo^2^)+(0.0627P)^2^+1968.7853P] where P=(Fo^2^+2Fc^2^)/3'
_refine_ls_weighting_scheme calc
_refine_ls_wR_factor_gt 0.1717
_refine_ls_wR_factor_ref 0.1909
_reflns_number_gt 10103
_reflns_number_total 13937
_reflns_threshold_expression >2sigma(I)
_cod_data_source_file b612741j.txt
_cod_data_source_block cr371b
_cod_depositor_comments
;
The following automatic conversions were performed:

'_exptl_crystal_density_meas' value 'none' was changed to '?' - the
value is perceived as not measured.

Automatic conversion script
Id: cif_fix_values 3008 2015-01-20 13:52:24Z robertas 
;
_cod_original_sg_symbol_H-M C2/m
_cod_database_code 7101672

loop_
_symmetry_equiv_pos_as_xyz
'x, y, z'
'-x, y, -z'
'x+1/2, y+1/2, z'
'-x+1/2, y+1/2, -z'
'-x, -y, -z'
'x, -y, z'
'-x+1/2, -y+1/2, -z'
'x+1/2, -y+1/2, z'

loop_
_atom_site_label
_atom_site_type_symbol
_atom_site_fract_x
_atom_site_fract_y
_atom_site_fract_z
_atom_site_U_iso_or_equiv
_atom_site_adp_type
_atom_site_occupancy
_atom_site_symmetry_multiplicity
_atom_site_calc_flag
_atom_site_refinement_flags
W1 W 0.13803(8) 0.15269(2) 0.11617(4) 0.0444(3) Uani 1 1 d .
W2 W -0.00880(7) 0.155013(18) 0.25012(4) 0.0364(2) Uani 1 1 d .
W3 W 0.22443(8) 0.195159(19) 0.22640(4) 0.0432(3) Uani 1 1 d .
W4 W 0.34639(7) 0.175032(18) 0.35524(4) 0.0381(2) Uani 1 1 d .
W5 W 0.40434(8) 0.13064(2) 0.11806(4) 0.0458(3) Uani 1 1 d .
W6 W 0.53888(8) 0.10942(2) 0.25154(4) 0.0416(3) Uani 1 1 d .
W7 W 0.03661(8) 0.095013(19) 0.27042(4) 0.0407(2) Uani 1 1 d .
W8 W 0.49030(8) 0.17363(2) 0.22970(4) 0.0448(3) Uani 1 1 d .
W9 W 0.18642(8) 0.09192(2) 0.13745(4) 0.0465(3) Uani 1 1 d .
W10 W 0.39364(7) 0.111938(18) 0.37739(4) 0.0356(2) Uani 1 1 d .
W11 W 0.31818(8) 0.071323(19) 0.27020(4) 0.0422(3) Uani 1 1 d .
Mn Mn 0.1127(3) 0.13567(6) 0.37975(13) 0.0355(8) Uani 1 1 d .
Na1 Na 0.0000 0.1970(3) 0.0000 0.062(4) Uani 1 2 d S
Na2 Na 0.3307(17) 0.0000 0.2719(10) 0.095(7) Uani 1 2 d S
P1 P 0.2642(4) 0.13292(9) 0.24756(19) 0.0203(10) Uani 1 1 d .
P2 P 0.0000 0.15248(17) 0.5000 0.038(2) Uani 1 2 d S
O1 O 0.2576(14) 0.1291(3) 0.1833(7) 0.050(4) Uani 1 1 d .
O2 O 0.1487(14) 0.1309(3) 0.2707(7) 0.051(4) Uani 1 1 d .
O3 O 0.3114(13) 0.1580(3) 0.2609(7) 0.051(5) Uani 1 1 d .
O4 O 0.3423(14) 0.1147(3) 0.2755(7) 0.051(4) Uani 1 1 d .
O5 O 0.2535(15) 0.1152(3) 0.3930(8) 0.054(5) Uani 1 1 d .
O6 O 0.1862(16) 0.2237(4) 0.2124(8) 0.064(5) Uani 1 1 d .
O7 O 0.2829(15) 0.1484(4) 0.0866(8) 0.071(6) Uani 1 1 d .
O8 O -0.1343(14) 0.1681(4) 0.2343(8) 0.061(5) Uani 1 1 d .
O9 O -0.0049(15) 0.1548(3) 0.3260(7) 0.051(4) Uani 1 1 d .
O10 O 0.5994(15) 0.1905(4) 0.2183(8) 0.063(5) Uani 1 1 d .
O11 O 0.2181(15) 0.1642(4) 0.3766(9) 0.066(5) Uani 1 1 d .
O12 O 0.5480(14) 0.1430(4) 0.2523(7) 0.058(5) Uani 1 1 d .
O13 O 0.0720(15) 0.1650(4) 0.0567(8) 0.067(6) Uani 1 1 d .
O14 O 0.6681(14) 0.1009(4) 0.2456(7) 0.058(5) Uani 1 1 d .
O15 O 0.3928(14) 0.1937(3) 0.4082(8) 0.052(5) Uani 1 1 d .
O16 O 0.4899(17) 0.1302(4) 0.0629(7) 0.070(6) Uani 1 1 d .
O17 O 0.1983(16) 0.1792(3) 0.1537(7) 0.057(5) Uani 1 1 d .
O18 O 0.1210(13) 0.1195(4) 0.1000(9) 0.074(6) Uani 1 1 d .
O19 O 0.5301(14) 0.1097(3) 0.3308(7) 0.052(4) Uani 1 1 d .
O20 O 0.3636(14) 0.0802(3) 0.3451(7) 0.051(4) Uani 1 1 d .
O21 O 0.3209(13) 0.1023(4) 0.1038(9) 0.068(6) Uani 1 1 d .
O22 O 0.2816(14) 0.0755(4) 0.1913(7) 0.059(5) Uani 1 1 d .
O23 O 0.0926(15) 0.1812(3) 0.2466(7) 0.055(5) Uani 1 1 d .
O24 O 0.0309(14) 0.1514(3) 0.1666(7) 0.053(5) Uani 1 1 d .
O25 O 0.0819(14) 0.0933(4) 0.1897(7) 0.058(5) Uani 1 1 d .
O26 O 0.0386(16) 0.1037(3) 0.3437(7) 0.053(5) Uani 1 1 d .
O27 O 0.4197(13) 0.1453(3) 0.3727(8) 0.051(4) Uani 1 1 d .
O28 O 0.4601(15) 0.1047(4) 0.4414(7) 0.058(5) Uani 1 1 d .
O29 O 0.4675(17) 0.0784(4) 0.2501(8) 0.068(6) Uani 1 1 d .
O30 O 0.1451(14) 0.0697(3) 0.0911(7) 0.056(5) Uani 1 1 d .
O31 O 0.4745(15) 0.1813(4) 0.3052(7) 0.067(6) Uani 1 1 d .
O32 O 0.4851(16) 0.1131(3) 0.1735(8) 0.060(5) Uani 1 1 d .
O33 O 0.3754(14) 0.1962(4) 0.2085(7) 0.062(5) Uani 1 1 d .
O34 O 0.4515(15) 0.1580(3) 0.1586(7) 0.058(5) Uani 1 1 d .
O35 O 0.1712(13) 0.0768(4) 0.2850(7) 0.055(5) Uani 1 1 d .
O36 O 0.2744(14) 0.1987(4) 0.3032(6) 0.055(5) Uani 1 1 d .
O37 O -0.0451(16) 0.1221(3) 0.2441(7) 0.056(5) Uani 1 1 d .
O38 O -0.0621(13) 0.0727(3) 0.2701(7) 0.053(5) Uani 1 1 d .
O39 O 0.3288(16) 0.0424(5) 0.2771(8) 0.075(6) Uani 1 1 d .
O40 O 0.0495(15) 0.1363(4) 0.4564(7) 0.059(5) Uani 1 1 d .
O41 O -0.0876(13) 0.1687(3) 0.4699(7) 0.054(5) Uani 1 1 d .
O42 O 0.639(2) 0.0605(5) 0.4125(13) 0.111(10) Uani 1 1 d .
O43 O 0.591(4) 0.2167(9) 0.440(2) 0.044(14) Uani 0.30 1 d P
O44 O -0.1269(15) 0.1941(4) 0.0743(9) 0.068(6) Uani 1 1 d .
O45 O -0.239(5) 0.0537(10) 0.114(2) 0.096(15) Uiso 0.50 1 d P
O46 O 0.932(2) 0.2222(5) 0.1639(10) 0.100(9) Uani 1 1 d D
O47 O 1.089(3) 0.2188(8) 0.4973(18) 0.076(12) Uiso 0.50 1 d PD
O48 O 0.5000 0.1772(6) 0.0000 0.074(8) Uiso 1 2 d S
O49 O 0.603(2) 0.0436(5) 0.3056(12) 0.100(8) Uani 1 1 d .
O50 O 0.5000 0.0632(7) 0.5000 0.107(12) Uiso 1 2 d S
O51 O 0.0000 0.0854(8) 0.5000 0.122(14) Uiso 1 2 d S
O52 O 0.385(3) 0.2031(4) 0.0778(10) 0.115(10) Uani 1 1 d .
O53 O 0.116(3) 0.0662(6) 0.4188(15) 0.091(10) Uiso 0.70 1 d P
O54 O 0.730(4) 0.0000 0.479(2) 0.147(18) Uiso 1 2 d S
O55 O 0.703(4) 0.0405(8) 0.5683(18) 0.073(11) Uiso 0.50 1 d P
O56 O 0.606(3) 0.0871(7) 0.038(2) 0.099(14) Uani 0.60 1 d P
O57 O 0.499(6) 0.0000 0.332(3) 0.09(2) Uiso 0.50 2 d SP
O58 O 0.776(4) 0.0415(10) 0.242(2) 0.103(16) Uiso 0.50 1 d P
O59 O 0.820(6) 0.0000 0.375(3) 0.10(2) Uiso 0.50 2 d SP
O60 O 0.040(11) 0.0000 0.316(6) 0.06(4) Uiso 0.20 2 d SP
O61 O 0.629(5) 0.0501(11) 0.965(2) 0.113(18) Uiso 0.50 1 d P
O62 O 0.121(7) 0.0000 0.231(4) 0.12(3) Uiso 0.50 2 d SP
O63 O 0.432(5) 0.2414(11) 0.444(2) 0.037(14) Uiso 0.25 1 d P
O64 O 0.149(5) 0.2230(11) 0.044(2) 0.035(14) Uiso 0.25 1 d P
N1 N 0.7338(16) 0.1069(4) 0.3973(8) 0.043(5) Uani 1 1 d .
N2 N 0.7190(18) 0.1568(4) 0.4319(8) 0.047(5) Uani 1 1 d .
N3 N -0.2079(17) 0.1485(5) 0.1021(9) 0.063(7) Uani 1 1 d .
N4 N -0.1871(19) 0.0974(5) 0.0752(10) 0.069(7) Uani 1 1 d .
N5 N 0.922(3) 0.2280(5) 0.2802(14) 0.108(12) Uani 1 1 d D
N6 N 1.061(3) 0.2333(5) 0.3815(12) 0.126(15) Uani 1 1 d D
C1 C 0.680(2) 0.1367(6) 0.4670(12) 0.063(9) Uani 1 1 d .
H1A H 0.6891 0.1413 0.5065 0.076 Uiso 1 1 calc R
H1B H 0.6024 0.1344 0.4579 0.076 Uiso 1 1 calc R
C2 C 0.735(2) 0.1142(5) 0.4598(11) 0.052(7) Uani 1 1 d .
H2A H 0.6997 0.1018 0.4810 0.062 Uiso 1 1 calc R
H2B H 0.8106 0.1155 0.4749 0.062 Uiso 1 1 calc R
C3 C 0.7188(19) 0.1499(5) 0.3722(11) 0.055(7) Uani 1 1 d .
H3A H 0.7517 0.1627 0.3510 0.066 Uiso 1 1 calc R
H3B H 0.6437 0.1479 0.3573 0.066 Uiso 1 1 calc R
C4 C 0.782(2) 0.1266(5) 0.3639(11) 0.052(7) Uani 1 1 d .
H4A H 0.7781 0.1223 0.3240 0.062 Uiso 1 1 calc R
H4B H 0.8584 0.1288 0.3762 0.062 Uiso 1 1 calc R
C5 C 0.790(2) 0.0844(6) 0.3831(15) 0.078(11) Uani 1 1 d .
H5A H 0.8686 0.0865 0.3887 0.094 Uiso 1 1 calc R
H5B H 0.7732 0.0805 0.3435 0.094 Uiso 1 1 calc R
C6 C 0.752(4) 0.0634(7) 0.4210(16) 0.102(14) Uani 1 1 d .
H6A H 0.7892 0.0487 0.4113 0.122 Uiso 1 1 calc R
H6B H 0.7711 0.0670 0.4606 0.122 Uiso 1 1 calc R
C7 C 0.649(3) 0.1771(6) 0.4435(17) 0.084(11) Uani 1 1 d .
H7A H 0.5735 0.1726 0.4325 0.101 Uiso 1 1 calc R
H7B H 0.6528 0.1799 0.4840 0.101 Uiso 1 1 calc R
C8 C 0.671(4) 0.1975(9) 0.418(2) 0.14(2) Uani 1 1 d .
H8A H 0.6604 0.1957 0.3770 0.164 Uiso 1 1 calc R
H8B H 0.7465 0.2022 0.4270 0.164 Uiso 1 1 calc R
C9 C -0.275(2) 0.1720(7) 0.1090(11) 0.077(11) Uani 1 1 d .
H9A H -0.3520 0.1684 0.1025 0.093 Uiso 1 1 calc R
H9B H -0.2629 0.1777 0.1477 0.093 Uiso 1 1 calc R
C10 C -0.245(2) 0.1917(7) 0.0698(16) 0.089(12) Uani 1 1 d .
H10A H -0.2705 0.1878 0.0312 0.107 Uiso 1 1 calc R
H10B H -0.2799 0.2066 0.0804 0.107 Uiso 1 1 calc R
C11 C -0.239(2) 0.1296(5) 0.1397(11) 0.047(6) Uiso 1 1 d .
H11A H -0.3158 0.1259 0.1319 0.057 Uiso 1 1 calc R
H11B H -0.2298 0.1353 0.1785 0.057 Uiso 1 1 calc R
C12 C -0.174(2) 0.1072(6) 0.1345(9) 0.061(8) Uani 1 1 d .
H12A H -0.1979 0.0953 0.1610 0.074 Uiso 1 1 calc R
H12B H -0.0970 0.1106 0.1439 0.074 Uiso 1 1 calc R
C13 C -0.221(2) 0.1384(7) 0.0402(13) 0.078(11) Uani 1 1 d .
H13A H -0.2968 0.1342 0.0311 0.094 Uiso 1 1 calc R
H13B H -0.1997 0.1506 0.0137 0.094 Uiso 1 1 calc R
C14 C -0.156(3) 0.1181(6) 0.0346(12) 0.069(9) Uani 1 1 d .
H14A H -0.0794 0.1225 0.0428 0.083 Uiso 1 1 calc R
H14B H -0.1634 0.1125 -0.0042 0.083 Uiso 1 1 calc R
C15 C -0.118(3) 0.0743(9) 0.0685(17) 0.114(18) Uani 1 1 d .
H15A H -0.1291 0.0686 0.0298 0.137 Uiso 1 1 calc R
H15B H -0.0406 0.0784 0.0745 0.137 Uiso 1 1 calc R
C16 C -0.140(5) 0.0560(13) 0.104(2) 0.18(3) Uani 1 1 d .
H16A H -0.1147 0.0410 0.0886 0.215 Uiso 1 1 calc R
H16B H -0.0994 0.0586 0.1402 0.215 Uiso 1 1 calc R
C17 C 0.966(3) 0.2522(6) 0.2988(16) 0.124(17) Uani 1 1 d D
H17A H 0.9737 0.2624 0.2661 0.149 Uiso 1 1 calc R
H17B H 0.9152 0.2599 0.3232 0.149 Uiso 1 1 calc R
C18 C 1.074(3) 0.2488(8) 0.3299(17) 0.16(3) Uani 1 1 d D
H18A H 1.1043 0.2643 0.3414 0.195 Uiso 1 1 calc R
H18B H 1.1246 0.2412 0.3053 0.195 Uiso 1 1 calc R
C19 C 0.910(2) 0.2125(8) 0.3312(14) 0.100(13) Uani 1 1 d D
H19A H 0.8815 0.1970 0.3188 0.119 Uiso 1 1 calc R
H19B H 0.8569 0.2197 0.3547 0.119 Uiso 1 1 calc R
C20 C 1.015(3) 0.2085(5) 0.3666(15) 0.096(13) Uani 1 1 d D
H20A H 1.0667 0.1995 0.3455 0.115 Uiso 1 1 calc R
H20B H 1.0006 0.1997 0.4008 0.115 Uiso 1 1 calc R
C21 C 0.821(3) 0.2282(7) 0.2405(16) 0.101(13) Uani 1 1 d D
H21A H 0.7888 0.2122 0.2389 0.121 Uiso 1 1 calc R
H21B H 0.7669 0.2391 0.2552 0.121 Uiso 1 1 calc R
C22 C 0.846(3) 0.2360(8) 0.1819(17) 0.116(15) Uani 1 1 d D
H22A H 0.7814 0.2339 0.1562 0.139 Uiso 1 1 calc R
H22B H 0.8657 0.2529 0.1820 0.139 Uiso 1 1 calc R
C23 C 1.172(3) 0.2319(8) 0.413(2) 0.37(8) Uani 1 1 d D
H23A H 1.2229 0.2252 0.3872 0.441 Uiso 1 1 calc R
H23B H 1.1957 0.2482 0.4215 0.441 Uiso 1 1 calc R
C24 C 1.183(4) 0.2177(17) 0.467(2) 0.30(6) Uani 1 1 d D
H24A H 1.1983 0.2011 0.4581 0.357 Uiso 1 1 calc R
H24B H 1.2446 0.2239 0.4903 0.357 Uiso 1 1 calc R

loop_
_atom_site_aniso_label
_atom_site_aniso_U_11
_atom_site_aniso_U_22
_atom_site_aniso_U_33
_atom_site_aniso_U_23
_atom_site_aniso_U_13
_atom_site_aniso_U_12
W1 0.0393(5) 0.0638(7) 0.0290(5) 0.0055(4) -0.0063(4) -0.0011(5)
W2 0.0298(5) 0.0481(6) 0.0309(5) 0.0010(4) -0.0012(4) 0.0021(4)
W3 0.0430(6) 0.0473(6) 0.0389(5) 0.0074(4) -0.0011(4) 0.0013(5)
W4 0.0309(5) 0.0453(6) 0.0377(5) -0.0043(4) -0.0026(4) -0.0012(4)
W5 0.0347(5) 0.0755(8) 0.0271(5) 0.0016(5) 0.0020(4) 0.0020(5)
W6 0.0300(5) 0.0589(7) 0.0354(5) -0.0047(4) -0.0013(4) 0.0053(5)
W7 0.0361(5) 0.0523(6) 0.0332(5) -0.0005(4) -0.0025(4) -0.0070(5)
W8 0.0319(5) 0.0638(7) 0.0384(5) 0.0116(5) -0.0004(4) -0.0055(5)
W9 0.0397(5) 0.0648(7) 0.0340(5) -0.0119(5) -0.0060(4) 0.0055(5)
W10 0.0302(5) 0.0469(6) 0.0294(4) 0.0025(4) -0.0015(4) 0.0015(4)
W11 0.0414(5) 0.0440(6) 0.0407(5) -0.0029(4) -0.0028(4) 0.0047(5)
Mn 0.0388(19) 0.042(2) 0.0263(16) -0.0011(14) 0.0053(14) -0.0035(16)
Na1 0.079(11) 0.070(11) 0.036(7) 0.000 0.004(7) 0.000
Na2 0.085(14) 0.059(12) 0.137(18) 0.000 -0.030(13) 0.000
P1 0.021(2) 0.024(3) 0.016(2) 0.0017(19) -0.0011(18) 0.000(2)
P2 0.036(4) 0.050(6) 0.029(4) 0.000 0.001(3) 0.000
O1 0.045(10) 0.057(11) 0.046(10) -0.009(8) 0.002(8) -0.002(8)
O2 0.056(11) 0.058(12) 0.040(9) -0.005(8) 0.005(8) -0.014(9)
O3 0.038(9) 0.075(13) 0.041(9) -0.009(9) 0.002(7) -0.014(9)
O4 0.047(10) 0.068(12) 0.036(9) -0.002(8) -0.003(7) 0.003(9)
O5 0.060(11) 0.027(9) 0.077(13) -0.001(8) 0.015(10) 0.002(8)
O6 0.058(12) 0.059(13) 0.075(13) 0.007(10) 0.002(10) -0.017(10)
O7 0.040(10) 0.104(17) 0.068(13) 0.025(12) -0.006(9) 0.010(11)
O8 0.041(10) 0.066(13) 0.073(13) -0.011(10) -0.017(9) 0.007(9)
O9 0.066(12) 0.048(11) 0.038(9) 0.002(8) -0.004(8) -0.005(9)
O10 0.050(11) 0.068(13) 0.068(12) 0.019(10) -0.018(9) -0.020(10)
O11 0.043(11) 0.073(14) 0.081(14) 0.009(11) 0.010(10) 0.015(10)
O12 0.048(10) 0.086(15) 0.040(10) -0.003(9) -0.009(8) -0.001(10)
O13 0.045(11) 0.106(17) 0.051(11) 0.035(11) -0.005(9) 0.001(11)
O14 0.043(10) 0.085(14) 0.043(10) -0.006(9) -0.012(8) 0.005(10)
O15 0.046(10) 0.041(10) 0.068(12) -0.020(9) -0.004(9) 0.012(8)
O16 0.079(14) 0.098(17) 0.034(9) 0.006(10) 0.024(9) -0.003(12)
O17 0.066(12) 0.064(13) 0.042(10) 0.004(9) 0.020(9) -0.012(10)
O18 0.020(9) 0.103(17) 0.097(16) 0.018(13) -0.007(9) -0.001(10)
O19 0.052(11) 0.057(12) 0.049(10) -0.015(8) 0.014(8) -0.011(9)
O20 0.054(11) 0.049(11) 0.053(10) -0.011(8) 0.024(8) -0.001(9)
O21 0.021(8) 0.077(14) 0.106(16) 0.006(12) 0.002(9) -0.003(9)
O22 0.038(10) 0.098(15) 0.040(9) 0.001(10) 0.000(8) 0.011(10)
O23 0.055(11) 0.073(13) 0.038(9) -0.013(9) 0.005(8) -0.021(10)
O24 0.053(11) 0.075(13) 0.033(9) -0.009(8) 0.012(8) -0.020(9)
O25 0.039(10) 0.093(15) 0.041(10) 0.005(9) 0.004(8) 0.022(10)
O26 0.074(13) 0.040(10) 0.045(10) -0.006(8) 0.004(9) 0.002(9)
O27 0.040(10) 0.048(11) 0.065(11) 0.001(9) 0.007(8) 0.003(8)
O28 0.055(11) 0.075(13) 0.044(10) 0.022(9) -0.018(8) -0.002(10)
O29 0.071(13) 0.080(15) 0.052(11) -0.025(10) 0.000(10) -0.004(11)
O30 0.040(10) 0.068(13) 0.058(11) -0.032(9) -0.005(8) 0.006(9)
O31 0.046(11) 0.111(17) 0.046(10) 0.020(11) 0.013(8) 0.031(11)
O32 0.063(12) 0.054(12) 0.060(11) -0.002(9) -0.018(9) -0.014(10)
O33 0.036(9) 0.098(16) 0.053(11) 0.025(10) 0.004(8) 0.020(10)
O34 0.053(11) 0.070(13) 0.049(10) 0.010(9) -0.016(9) -0.005(10)
O35 0.038(9) 0.088(14) 0.038(9) 0.012(9) 0.005(7) 0.019(9)
O36 0.043(10) 0.087(14) 0.033(9) 0.016(9) 0.000(7) 0.031(10)
O37 0.075(13) 0.048(11) 0.043(10) -0.001(8) -0.008(9) 0.003(9)
O38 0.030(9) 0.066(12) 0.062(11) 0.009(9) 0.007(8) -0.010(8)
O39 0.051(12) 0.12(2) 0.050(11) -0.016(12) 0.005(9) -0.006(12)
O40 0.051(11) 0.087(15) 0.042(10) 0.007(9) 0.020(8) 0.005(10)
O41 0.035(9) 0.072(13) 0.054(10) -0.005(9) -0.018(8) 0.006(9)
O42 0.076(18) 0.10(2) 0.16(3) 0.006(18) -0.007(18) -0.037(15)
O43 0.02(2) 0.03(3) 0.08(4) -0.02(3) 0.00(3) 0.00(2)
O44 0.045(11) 0.084(15) 0.076(13) 0.010(11) 0.011(10) 0.015(10)
O46 0.11(2) 0.13(2) 0.065(14) -0.025(14) -0.012(13) 0.040(17)
O49 0.095(19) 0.079(17) 0.13(2) -0.012(16) 0.003(16) 0.005(14)
O52 0.20(3) 0.066(16) 0.081(17) 0.005(13) 0.061(19) 0.022(18)
O56 0.04(2) 0.10(3) 0.15(4) -0.01(3) -0.05(2) 0.00(2)
N1 0.041(11) 0.050(13) 0.037(10) 0.000(9) -0.009(9) -0.006(10)
N2 0.056(13) 0.044(13) 0.041(11) -0.011(10) -0.011(10) -0.003(11)
N3 0.035(12) 0.11(2) 0.050(13) 0.017(13) 0.016(10) 0.016(13)
N4 0.044(13) 0.10(2) 0.060(15) -0.022(14) 0.005(11) 0.016(14)
N5 0.14(3) 0.047(17) 0.13(3) -0.009(18) -0.05(2) -0.002(18)
N6 0.18(4) 0.11(3) 0.08(2) 0.023(19) -0.06(2) -0.03(3)
C1 0.026(12) 0.11(3) 0.053(16) -0.026(17) -0.007(11) -0.010(15)
C2 0.048(15) 0.058(18) 0.050(15) 0.002(13) 0.012(12) -0.019(14)
C3 0.025(12) 0.08(2) 0.061(17) 0.013(14) -0.012(11) -0.013(13)
C4 0.051(16) 0.054(17) 0.051(15) -0.006(13) 0.008(12) 0.004(13)
C5 0.024(13) 0.10(3) 0.11(3) -0.04(2) -0.002(15) 0.032(15)
C6 0.16(4) 0.06(2) 0.08(3) 0.03(2) -0.01(3) 0.01(3)
C7 0.06(2) 0.07(2) 0.11(3) -0.01(2) -0.04(2) 0.008(18)
C8 0.14(4) 0.13(4) 0.13(4) 0.05(3) -0.04(3) -0.02(4)
C9 0.042(16) 0.16(3) 0.034(14) 0.019(18) 0.000(12) 0.013(19)
C10 0.045(18) 0.13(3) 0.09(2) 0.03(2) -0.007(17) 0.02(2)
C12 0.060(17) 0.10(2) 0.021(12) -0.005(13) -0.006(11) 0.016(16)
C13 0.028(14) 0.14(3) 0.064(19) 0.03(2) 0.014(13) 0.008(18)
C14 0.058(19) 0.10(3) 0.047(16) -0.019(17) 0.013(14) -0.027(19)
C15 0.07(2) 0.18(5) 0.09(3) -0.09(3) 0.01(2) -0.01(3)
C16 0.15(5) 0.29(9) 0.11(4) 0.08(5) 0.04(4) 0.08(5)
C17 0.15(4) 0.15(4) 0.07(2) -0.02(3) -0.05(3) 0.02(3)
C18 0.24(6) 0.09(3) 0.15(4) 0.06(3) -0.11(4) -0.07(4)
C19 0.048(19) 0.14(4) 0.11(3) 0.00(3) 0.012(19) -0.03(2)
C20 0.10(3) 0.09(3) 0.10(3) -0.06(2) -0.02(2) 0.04(2)
C21 0.10(3) 0.07(3) 0.14(4) -0.01(2) 0.00(3) 0.03(2)
C22 0.07(3) 0.14(4) 0.13(4) 0.00(3) 0.01(3) 0.03(3)
C23 0.07(3) 0.34(10) 0.66(18) -0.42(12) -0.16(7) 0.09(5)
C24 0.09(4) 0.58(16) 0.21(7) 0.28(10) -0.02(4) 0.05(7)

loop_
_atom_type_symbol
_atom_type_description
_atom_type_scat_dispersion_real
_atom_type_scat_dispersion_imag
_atom_type_scat_source
W W -0.8490 6.8722 'International Tables Vol C Tables 4.2.6.8 and 6.1.1.4'
Mn Mn 0.3368 0.7283 'International Tables Vol C Tables 4.2.6.8 and 6.1.1.4'
Na Na 0.0362 0.0249 'International Tables Vol C Tables 4.2.6.8 and 6.1.1.4'
P P 0.1023 0.0942 'International Tables Vol C Tables 4.2.6.8 and 6.1.1.4'
O O 0.0106 0.0060 'International Tables Vol C Tables 4.2.6.8 and 6.1.1.4'
N N 0.0061 0.0033 'International Tables Vol C Tables 4.2.6.8 and 6.1.1.4'
C C 0.0033 0.0016 'International Tables Vol C Tables 4.2.6.8 and 6.1.1.4'
H H 0.0000 0.0000 'International Tables Vol C Tables 4.2.6.8 and 6.1.1.4'

loop_
_geom_angle_atom_site_label_1
_geom_angle_atom_site_label_2
_geom_angle_atom_site_label_3
_geom_angle
_geom_angle_site_symmetry_1
_geom_angle_site_symmetry_3
O13 W1 O24 103.3(8) . .
O13 W1 O17 103.2(10) . .
O24 W1 O17 89.8(7) . .
O13 W1 O18 100.5(10) . .
O24 W1 O18 91.2(8) . .
O17 W1 O18 155.4(8) . .
O13 W1 O7 98.4(8) . .
O24 W1 O7 158.3(8) . .
O17 W1 O7 85.7(9) . .
O18 W1 O7 84.3(9) . .
O13 W1 O1 165.3(8) . .
O24 W1 O1 88.8(7) . .
O17 W1 O1 85.0(7) . .
O18 W1 O1 70.5(7) . .
O7 W1 O1 69.6(7) . .
O8 W2 O9 101.1(9) . .
O8 W2 O37 101.1(9) . .
O9 W2 O37 93.4(7) . .
O8 W2 O23 103.8(9) . .
O9 W2 O23 94.0(7) . .
O37 W2 O23 152.0(8) . .
O8 W2 O24 95.1(8) . .
O9 W2 O24 163.8(8) . .
O37 W2 O24 84.4(7) . .
O23 W2 O24 81.0(7) . .
O8 W2 O2 170.7(8) . .
O9 W2 O2 79.4(7) . .
O37 W2 O2 69.6(7) . .
O23 W2 O2 85.3(7) . .
O24 W2 O2 84.8(7) . .
O6 W3 O23 102.1(9) . .
O6 W3 O36 99.2(9) . .
O23 W3 O36 91.8(7) . .
O6 W3 O33 100.7(9) . .
O23 W3 O33 157.0(9) . .
O36 W3 O33 87.1(8) . .
O6 W3 O17 103.2(9) . .
O23 W3 O17 86.4(7) . .
O36 W3 O17 157.5(8) . .
O33 W3 O17 85.9(8) . .
O6 W3 O3 167.1(7) . .
O23 W3 O3 85.8(7) . .
O36 W3 O3 70.1(7) . .
O33 W3 O3 72.3(7) . .
O17 W3 O3 87.4(7) . .
O15 W4 O11 105.0(9) . .
O15 W4 O27 103.7(8) . .
O11 W4 O27 93.1(8) . .
O15 W4 O36 99.7(8) . .
O11 W4 O36 92.1(8) . .
O27 W4 O36 153.7(7) . .
O15 W4 O31 95.1(9) . .
O11 W4 O31 159.7(9) . .
O27 W4 O31 84.8(8) . .
O36 W4 O31 81.5(7) . .
O15 W4 O3 161.0(8) . .
O11 W4 O3 91.0(8) . .
O27 W4 O3 85.1(7) . .
O36 W4 O3 69.1(7) . .
O31 W4 O3 68.7(7) . .
O16 W5 O32 101.9(10) . .
O16 W5 O34 102.5(9) . .
O32 W5 O34 86.1(7) . .
O16 W5 O21 101.5(10) . .
O32 W5 O21 87.0(8) . .
O34 W5 O21 155.9(9) . .
O16 W5 O7 101.8(9) . .
O32 W5 O7 156.3(9) . .
O34 W5 O7 89.2(9) . .
O21 W5 O7 88.0(9) . .
O16 W5 O1 169.6(8) . .
O32 W5 O1 85.2(8) . .
O34 W5 O1 85.4(7) . .
O21 W5 O1 71.0(7) . .
O7 W5 O1 71.3(7) . .
O14 W6 O12 103.2(9) . .
O14 W6 O19 101.3(8) . .
O12 W6 O19 89.4(7) . .
O14 W6 O29 100.0(9) . .
O12 W6 O29 156.6(8) . .
O19 W6 O29 88.4(8) . .
O14 W6 O32 102.7(8) . .
O12 W6 O32 85.4(7) . .
O19 W6 O32 155.9(8) . .
O29 W6 O32 87.2(8) . .
O14 W6 O4 167.4(8) . .
O12 W6 O4 86.5(7) . .
O19 W6 O4 70.4(6) . .
O29 W6 O4 70.8(7) . .
O32 W6 O4 85.9(7) . .
O38 W7 O26 99.6(8) . .
O38 W7 O37 102.5(8) . .
O26 W7 O37 94.5(8) . .
O38 W7 O35 102.0(8) . .
O26 W7 O35 90.3(8) . .
O37 W7 O35 153.8(8) . .
O38 W7 O25 101.0(8) . .
O26 W7 O25 159.1(8) . .
O37 W7 O25 84.0(7) . .
O35 W7 O25 82.4(7) . .
O38 W7 O2 170.3(7) . .
O26 W7 O2 78.5(7) . .
O37 W7 O2 68.3(7) . .
O35 W7 O2 87.6(7) . .
O25 W7 O2 81.7(7) . .
O10 W8 O31 98.9(10) . .
O10 W8 O12 105.3(9) . .
O31 W8 O12 89.7(8) . .
O10 W8 O34 105.8(9) . .
O31 W8 O34 155.3(9) . .
O12 W8 O34 84.8(7) . .
O10 W8 O33 99.6(9) . .
O31 W8 O33 89.1(8) . .
O12 W8 O33 155.0(8) . .
O34 W8 O33 85.9(8) . .
O10 W8 O3 164.7(9) . .
O31 W8 O3 69.8(7) . .
O12 W8 O3 85.5(7) . .
O34 W8 O3 85.8(7) . .
O33 W8 O3 70.7(7) . .
O30 W9 O25 105.8(9) . .
O30 W9 O22 103.0(9) . .
O25 W9 O22 89.5(7) . .
O30 W9 O18 100.6(9) . .
O25 W9 O18 89.4(8) . .
O22 W9 O18 155.7(9) . .
O30 W9 O21 100.2(9) . .
O25 W9 O21 154.1(9) . .
O22 W9 O21 85.4(8) . .
O18 W9 O21 85.0(8) . .
O30 W9 O1 166.1(8) . .
O25 W9 O1 84.8(8) . .
O22 W9 O1 85.7(7) . .
O18 W9 O1 70.1(8) . .
O21 W9 O1 69.4(8) . .
O28 W10 O5 104.5(9) . .
O28 W10 O27 102.1(8) . .
O5 W10 O27 94.6(7) . .
O28 W10 O20 101.5(9) . .
O5 W10 O20 90.7(7) . .
O27 W10 O20 153.6(8) . .
O28 W10 O19 95.8(8) . .
O5 W10 O19 159.5(8) . .
O27 W10 O19 83.3(7) . .
O20 W10 O19 82.8(7) . .
O28 W10 O4 162.8(8) . .
O5 W10 O4 90.2(7) . .
O27 W10 O4 85.2(7) . .
O20 W10 O4 69.0(7) . .
O19 W10 O4 69.3(6) . .
O39 W11 O35 102.4(9) . .
O39 W11 O20 98.5(8) . .
O35 W11 O20 90.8(7) . .
O39 W11 O22 103.3(9) . .
O35 W11 O22 89.5(7) . .
O20 W11 O22 157.6(8) . .
O39 W11 O29 98.9(9) . .
O35 W11 O29 158.7(9) . .
O20 W11 O29 87.0(7) . .
O22 W11 O29 84.6(8) . .
O39 W11 O4 166.0(8) . .
O35 W11 O4 86.7(7) . .
O20 W11 O4 70.4(7) . .
O22 W11 O4 87.2(7) . .
O29 W11 O4 72.5(7) . .
O40 Mn O11 107.1(8) . .
O40 Mn O5 103.5(8) . .
O11 Mn O5 85.0(7) . .
O40 Mn O9 104.2(7) . .
O11 Mn O9 89.7(7) . .
O5 Mn O9 152.1(7) . .
O40 Mn O26 101.4(8) . .
O11 Mn O26 151.4(8) . .
O5 Mn O26 86.0(7) . .
O9 Mn O26 85.6(7) . .
O13 Na1 O13 82.5(12) 2 .
O13 Na1 O44 76.8(7) 2 2
O13 Na1 O44 97.5(8) . 2
O13 Na1 O44 97.5(8) 2 .
O13 Na1 O44 76.8(7) . .
O44 Na1 O44 172.5(13) 2 .
O13 Na1 O64 155.2(15) 2 .
O13 Na1 O64 87.8(14) . .
O44 Na1 O64 81.9(14) 2 .
O44 Na1 O64 102.4(14) . .
O13 Na1 O64 87.8(14) 2 2
O13 Na1 O64 155.2(15) . 2
O44 Na1 O64 102.4(14) 2 2
O44 Na1 O64 81.9(14) . 2
O64 Na1 O64 109(3) . 2
O39 Na2 O39 173.8(15) 6 .
O39 Na2 O57 88.9(7) 6 .
O39 Na2 O57 88.9(7) . .
O39 Na2 O62 90.4(7) 6 .
O39 Na2 O62 90.4(7) . .
O57 Na2 O62 165(3) . .
O4 P1 O1 109.5(10) . .
O4 P1 O3 107.4(10) . .
O1 P1 O3 109.1(9) . .
O4 P1 O2 111.1(10) . .
O1 P1 O2 110.2(9) . .
O3 P1 O2 109.4(10) . .
O40 P2 O40 107.5(16) . 2_556
O40 P2 O41 111.5(10) . 2_556
O40 P2 O41 109.1(10) 2_556 2_556
O40 P2 O41 109.1(10) . .
O40 P2 O41 111.5(10) 2_556 .
O41 P2 O41 108.2(14) 2_556 .
P1 O1 W5 128.7(9) . .
P1 O1 W9 123.3(10) . .
W5 O1 W9 90.3(5) . .
P1 O1 W1 123.9(10) . .
W5 O1 W1 90.2(6) . .
W9 O1 W1 89.1(5) . .
P1 O2 W2 129.2(10) . .
P1 O2 W7 125.8(10) . .
W2 O2 W7 90.8(6) . .
P1 O3 W4 125.8(10) . .
P1 O3 W3 123.3(9) . .
W4 O3 W3 91.5(6) . .
P1 O3 W8 125.4(10) . .
W4 O3 W8 91.5(5) . .
W3 O3 W8 88.7(6) . .
P1 O4 W11 124.7(9) . .
P1 O4 W10 125.9(10) . .
W11 O4 W10 90.7(6) . .
P1 O4 W6 124.2(10) . .
W11 O4 W6 89.3(6) . .
W10 O4 W6 91.3(5) . .
W10 O5 Mn 145.5(10) . .
W5 O7 W1 128.8(10) . .
W2 O9 Mn 125.1(10) . .
W4 O11 Mn 147.1(12) . .
W6 O12 W8 150.2(10) . .
W1 O13 Na1 154.6(13) . .
W1 O17 W3 145.8(10) . .
W1 O18 W9 130.3(11) . .
W6 O19 W10 129.0(9) . .
W11 O20 W10 129.9(10) . .
W5 O21 W9 129.0(12) . .
W11 O22 W9 144.1(10) . .
W3 O23 W2 153.3(11) . .
W1 O24 W2 146.9(9) . .
W9 O25 W7 151.7(10) . .
W7 O26 Mn 125.9(9) . .
W10 O27 W4 141.6(9) . .
W6 O29 W11 127.1(11) . .
W8 O31 W4 130.0(12) . .
W5 O32 W6 149.5(11) . .
W3 O33 W8 128.0(10) . .
W5 O34 W8 150.0(10) . .
W11 O35 W7 149.4(10) . .
W3 O36 W4 129.4(10) . .
W2 O37 W7 129.1(10) . .
W11 O39 Na2 170.6(12) . .
P2 O40 Mn 144.2(13) . .
C10 O44 Na1 129.3(19) . .
C5 N1 C4 107(2) . .
C5 N1 C2 118(2) . .
C4 N1 C2 109.5(19) . .
C7 N2 C3 115(2) . .
C7 N2 C1 105(3) . .
C3 N2 C1 111(2) . .
C11 N3 C9 113(2) . .
C11 N3 C13 107(2) . .
C9 N3 C13 112(2) . .
C12 N4 C15 112(2) . .
C12 N4 C14 107(2) . .
C15 N4 C14 113(3) . .
C19 N5 C17 109(3) . .
C19 N5 C21 113(3) . .
C17 N5 C21 116(3) . .
C18 N6 C23 107(3) . .
C18 N6 C20 113(3) . .
C23 N6 C20 112(3) . .
C2 C1 N2 115(2) . .
C1 C2 N1 111(2) . .
N2 C3 C4 112(2) . .
N1 C4 C3 110(2) . .
N1 C5 C6 110(3) . .
O42 C6 C5 109(3) . .
C8 C7 N2 116(4) . .
C7 C8 O43 107(5) . .
C10 C9 N3 114(2) . .
O44 C10 C9 107(2) . .
N3 C11 C12 114(2) . .
C11 C12 N4 111(2) . .
C14 C13 N3 111(2) . .
C13 C14 N4 112(2) . .
C16 C15 N4 115(4) . .
O45 C16 C15 115(5) . .
C18 C17 N5 109(3) . .
C17 C18 N6 110(3) . .
N5 C19 C20 114(3) . .
C19 C20 N6 107(3) . .
C22 C21 N5 112(3) . .
O46 C22 C21 109(3) . .
C24 C23 N6 119(4) . .
O47 C24 C23 113(4) . .

loop_
_geom_bond_atom_site_label_1
_geom_bond_atom_site_label_2
_geom_bond_distance
_geom_bond_site_symmetry_2
W1 O13 1.721(16) .
W1 O24 1.823(16) .
W1 O17 1.853(19) .
W1 O18 1.89(2) .
W1 O7 1.955(19) .
W1 O1 2.471(17) .
W2 O8 1.719(17) .
W2 O9 1.792(16) .
W2 O37 1.887(18) .
W2 O23 1.916(17) .
W2 O24 2.071(15) .
W2 O2 2.372(19) .
W3 O6 1.69(2) .
W3 O23 1.876(17) .
W3 O36 1.892(16) .
W3 O33 1.917(17) .
W3 O17 1.943(18) .
W3 O3 2.445(19) .
W4 O15 1.698(16) .
W4 O11 1.781(19) .
W4 O27 1.915(17) .
W4 O36 1.975(15) .
W4 O31 2.048(18) .
W4 O3 2.438(16) .
W5 O16 1.719(17) .
W5 O32 1.867(18) .
W5 O34 1.872(19) .
W5 O21 1.90(2) .
W5 O7 1.899(18) .
W5 O1 2.435(17) .
W6 O14 1.663(18) .
W6 O12 1.87(2) .
W6 O19 1.884(17) .
W6 O29 1.93(2) .
W6 O32 1.934(17) .
W6 O4 2.518(17) .
W7 O38 1.731(17) .
W7 O26 1.797(16) .
W7 O37 1.894(18) .
W7 O35 1.944(16) .
W7 O25 2.020(16) .
W7 O2 2.423(17) .
W8 O10 1.667(18) .
W8 O31 1.857(18) .
W8 O12 1.91(2) .
W8 O34 1.928(18) .
W8 O33 1.930(17) .
W8 O3 2.504(16) .
W9 O30 1.711(16) .
W9 O25 1.831(17) .
W9 O22 1.908(17) .
W9 O18 1.92(2) .
W9 O21 1.954(18) .
W9 O1 2.469(17) .
W10 O28 1.724(15) .
W10 O5 1.781(18) .
W10 O27 1.889(17) .
W10 O20 1.951(17) .
W10 O19 2.056(17) .
W10 O4 2.457(15) .
W11 O39 1.63(3) .
W11 O35 1.875(16) .
W11 O20 1.891(17) .
W11 O22 1.906(16) .
W11 O29 1.95(2) .
W11 O4 2.432(19) .
Mn O40 2.011(16) .
Mn O11 2.05(2) .
Mn O5 2.072(18) .
Mn O9 2.143(17) .
Mn O26 2.151(17) .
Na1 O13 2.37(2) 2
Na1 O13 2.37(2) .
Na1 O44 2.416(19) 2
Na1 O44 2.416(19) .
Na1 O64 2.51(6) .
Na1 O64 2.51(6) 2
Na2 O39 2.36(3) 6
Na2 O39 2.36(3) .
Na2 O57 2.43(7) .
Na2 O62 2.68(9) .
P1 O4 1.519(18) .
P1 O1 1.533(17) .
P1 O3 1.535(18) .
P1 O2 1.547(18) .
P2 O40 1.520(19) .
P2 O40 1.520(19) 2_556
P2 O41 1.544(17) 2_556
P2 O41 1.544(17) .
O42 C6 1.39(5) .
O43 C8 1.56(7) .
O44 C10 1.45(3) .
O45 C16 1.24(7) .
O46 C22 1.392(19) .
O47 C24 1.39(2) .
N1 C5 1.47(3) .
N1 C4 1.49(3) .
N1 C2 1.53(3) .
N2 C7 1.45(4) .
N2 C3 1.46(3) .
N2 C1 1.49(4) .
N3 C11 1.44(3) .
N3 C9 1.55(4) .
N3 C13 1.57(4) .
N4 C12 1.50(3) .
N4 C15 1.56(5) .
N4 C14 1.56(4) .
N5 C19 1.499(19) .
N5 C17 1.504(19) .
N5 C21 1.511(19) .
N6 C18 1.511(19) .
N6 C23 1.513(19) .
N6 C20 1.524(19) .
C1 C2 1.44(4) .
C3 C4 1.53(4) .
C5 C6 1.56(5) .
C7 C8 1.33(5) .
C9 C10 1.49(5) .
C11 C12 1.48(4) .
C13 C14 1.39(4) .
C15 C16 1.36(7) .
C17 C18 1.49(2) .
C19 C20 1.503(19) .
C21 C22 1.502(19) .
C23 C24 1.50(2) .
